data_1550945
loop_
_publ_author_name
'Peloquin, Andrew J.'
'Smith, Madelyn B.'
'Balaich, Gary J.'
'Iacono, Scott T.'

_publ_section_title
;
 1,1'-Bis(4-bromophenyl)-3,3'-diphenylferrocene
;
_journal_coeditor_code HB4292
_journal_issue 4
_journal_name_full IUCrData
_journal_page_first x190487
_journal_paper_doi 10.1107/S2414314619004875
_journal_volume 4
_journal_year 2019
_chemical_formula_iupac '[Fe (C17 H12 Br1)2]'
_chemical_formula_moiety 'C34 H24 Br2 Fe'
_chemical_formula_sum 'C34 H24 Br2 Fe'
_chemical_formula_weight 648.20
_chemical_name_common
;
1,1'-Bis(4-bromophenyl)-3,3'-diphenylferrocene
;
_space_group_crystal_system orthorhombic
_space_group_IT_number 33
_space_group_name_Hall 'P 2c -2n'
_space_group_name_H-M_alt 'P n a 21'
_symmetry_space_group_name_Hall 'P 2c -2n'
_symmetry_space_group_name_H-M 'P n a 21'
_atom_sites_solution_hydrogens geom
_atom_sites_solution_primary dual
_cell_angle_alpha 90
_cell_angle_beta 90
_cell_angle_gamma 90
_cell_formula_units_Z 4
_cell_length_a 24.2914(17)
_cell_length_b 14.3317(10)
_cell_length_c 7.5014(5)
_cell_measurement_reflns_used 7252
_cell_measurement_temperature 100.(2)
_cell_measurement_theta_max 22.8933
_cell_measurement_theta_min 2.1980
_cell_volume 2611.5(3)
_computing_cell_refinement
;
SAINT (Bruker, 2017)
;
_computing_data_collection
;
APEX3 (Bruker, 2017)
;
_computing_data_reduction
;
SAINT (Bruker, 2017)
;
_computing_molecular_graphics
;
<i>ORTEP-3 for Windows</i> (Farrugia, 2012) and Mercury (Macrae, <i>et
al.</i>, 2008)
;
_computing_publication_material
;
publCIF (Westrip, 2010)
;
_computing_structure_refinement
;
SHELXL (Sheldrick, 2015<i>b</i>)
;
_computing_structure_solution
;
SHELXT (Sheldrick, 2015<i>a</i>)
;
_diffrn_ambient_temperature 100.(2)
_diffrn_detector_area_resol_mean 8.3333
_diffrn_measured_fraction_theta_full 0.997
_diffrn_measured_fraction_theta_max 0.997
_diffrn_measurement_device_type 'Bruker SMART APEX CCD'
_diffrn_measurement_method \w
_diffrn_radiation_monochromator graphite
_diffrn_radiation_type 'Mo K\a'
_diffrn_radiation_wavelength 0.71073
_diffrn_reflns_av_R_equivalents 0.0750
_diffrn_reflns_av_unetI/netI 0.0505
_diffrn_reflns_limit_h_max 32
_diffrn_reflns_limit_h_min -32
_diffrn_reflns_limit_k_max 19
_diffrn_reflns_limit_k_min -19
_diffrn_reflns_limit_l_max 9
_diffrn_reflns_limit_l_min -9
_diffrn_reflns_number 53974
_diffrn_reflns_theta_full 28.32
_diffrn_reflns_theta_max 28.32
_diffrn_reflns_theta_min 2.20
_diffrn_source 'fine focus sealed tube'
_exptl_absorpt_coefficient_mu 3.660
_exptl_absorpt_correction_T_max 0.75
_exptl_absorpt_correction_T_min 0.50
_exptl_absorpt_correction_type multi-scan
_exptl_absorpt_process_details
;
(SADABS; Bruker, 2017)
;
_exptl_crystal_colour 'translucent orange'
_exptl_crystal_density_diffrn 1.649
_exptl_crystal_density_method 'not measured'
_exptl_crystal_description plate
_exptl_crystal_F_000 1296
_exptl_crystal_size_max 0.19
_exptl_crystal_size_mid 0.14
_exptl_crystal_size_min 0.083
_refine_diff_density_max 1.444
_refine_diff_density_min -0.766
_refine_ls_abs_structure_details
;
Flack x determined using 2036 quotients
[(<i>I</i>^+^)-(<i>I</i>^-^)]/[(<i>I</i>^+^)+(<i>I</i>^-^)]
(Parsons et al., 2013)
;
_refine_ls_abs_structure_Flack 0.052(6)
_refine_ls_extinction_method none
_refine_ls_goodness_of_fit_ref 1.067
_refine_ls_hydrogen_treatment constr
_refine_ls_matrix_type full
_refine_ls_number_parameters 344
_refine_ls_number_reflns 6454
_refine_ls_number_restraints 6
_refine_ls_restrained_S_all 1.088
_refine_ls_R_factor_all 0.0637
_refine_ls_R_factor_gt 0.0461
_refine_ls_shift/su_max 0.001
_refine_ls_shift/su_mean 0.000
_refine_ls_structure_factor_coef Fsqd
_refine_ls_weighting_details 'w=1/[\s^2^(Fo^2^)+(0.0333P)^2^+3.9647P] where P=(Fo^2^+2Fc^2^)/3'
_refine_ls_weighting_scheme calc
_refine_ls_wR_factor_gt 0.0954
_refine_ls_wR_factor_ref 0.1033
_reflns_number_gt 5283
_reflns_number_total 6454
_reflns_threshold_expression 'I > 2\s(I)'
_cod_data_source_file hb4292sup1.cif
_cod_data_source_block I
_cod_database_code 1550945

loop_
_space_group_symop_operation_xyz
'x, y, z'
'-x, -y, z+1/2'
'x+1/2, -y+1/2, z'
'-x+1/2, y+1/2, z+1/2'

loop_
_atom_site_type_symbol
_atom_site_label
_atom_site_fract_x
_atom_site_fract_y
_atom_site_fract_z
_atom_site_U_iso_or_equiv
_atom_site_adp_type
_atom_site_calc_flag
_atom_site_occupancy
_atom_site_disorder_assembly
_atom_site_disorder_group
Br Br1 0.66063(4) 0.92233(6) 0.17341(14) 0.0445(3) Uani d 0.839(2) A 1
Br Br1A 0.51480(18) 0.0149(3) 0.1444(7) 0.0477(17) Uani d 0.161(2) A 2
Br Br1' 0.77282(3) 0.88889(5) 0.61250(11) 0.04133(18) Uani d 1.0 . .
Fe Fe1 0.59400(3) 0.45241(6) 0.60272(13) 0.02673(19) Uani d 1.0 . .
C C1 0.5686(2) 0.5472(5) 0.4128(8) 0.0302(15) Uani d 1.0 . .
C C2 0.5808(3) 0.4582(5) 0.3366(8) 0.0281(14) Uani d 1.0 . .
H H2 0.608217 0.446759 0.248916 0.034 Uiso calc 1.0 . .
C C3 0.5452(3) 0.3885(5) 0.4131(8) 0.0307(15) Uani d 1.0 . .
C C4 0.5123(2) 0.4359(5) 0.5433(9) 0.0290(14) Uani d 1.0 . .
H H4 0.485344 0.407651 0.617479 0.035 Uiso calc 1.0 . .
C C5 0.5263(2) 0.5305(5) 0.5434(9) 0.0336(16) Uani d 1.0 . .
H H5 0.510318 0.576675 0.618071 0.04 Uiso calc 1.0 . .
C C6 0.5919(2) 0.6370(5) 0.3646(8) 0.0280(14) Uani d 1.0 . .
C C7 0.6411(3) 0.6440(5) 0.2692(9) 0.0332(15) Uani d 1.0 . .
H H7 0.660541 0.588559 0.239819 0.04 Uiso calc 1.0 . .
C C8 0.6623(3) 0.7281(5) 0.2167(10) 0.0387(17) Uani d 1.0 . .
H H8 0.696148 0.731057 0.153696 0.046 Uiso calc 1.0 . .
C C9 0.6336(3) 0.8084(5) 0.2568(10) 0.0405(17) Uani d 1.0 . .
H H9 0.647462 0.866911 0.217657 0.049 Uiso calc 0.161(2) A 2
C C10 0.5849(3) 0.8054(5) 0.3533(10) 0.0397(17) Uani d 1.0 . .
H H10 0.565861 0.8613 0.382097 0.048 Uiso calc 1.0 . .
C C11 0.5646(3) 0.7206(5) 0.4065(9) 0.0351(16) Uani d 1.0 . .
H H11 0.531359 0.718346 0.472983 0.042 Uiso calc 1.0 . .
C C12 0.5403(3) 0.2908(5) 0.3615(8) 0.0331(15) Uani d 1.0 . .
C C13 0.4930(3) 0.2384(6) 0.4070(10) 0.0418(18) Uani d 1.0 . .
H H13 0.465195 0.266712 0.47761 0.05 Uiso calc 1.0 . .
C C14 0.4862(3) 0.1486(6) 0.3527(12) 0.054(2) Uani d 1.0 . .
H H14 0.453349 0.115966 0.381278 0.065 Uiso calc 1.0 . .
C C15 0.5274(3) 0.1046(6) 0.2552(12) 0.052(2) Uani d 1.0 . .
H H15 0.522978 0.041609 0.218143 0.062 Uiso calc 0.839(2) A 1
C C16 0.5750(3) 0.1529(5) 0.2123(10) 0.0421(18) Uani d 1.0 . .
H H16 0.603479 0.122737 0.147555 0.051 Uiso calc 1.0 . .
C C17 0.5810(3) 0.2440(6) 0.2629(9) 0.0365(16) Uani d 1.0 . .
H H17 0.61364 0.276524 0.23057 0.044 Uiso calc 1.0 . .
C C1' 0.6620(3) 0.5083(5) 0.7288(8) 0.0295(14) Uani d 1.0 . .
C C2' 0.6750(2) 0.4217(5) 0.6481(8) 0.0287(14) Uani d 1.0 . .
H H2' 0.702109 0.412482 0.558641 0.034 Uiso calc 1.0 . .
C C3' 0.6406(2) 0.3497(5) 0.7226(8) 0.0278(14) Uani d 1.0 . .
C C4' 0.6055(3) 0.3955(5) 0.8476(8) 0.0284(14) Uani d 1.0 . .
H H4' 0.577765 0.365716 0.916606 0.034 Uiso calc 1.0 . .
C C5' 0.6180(3) 0.4907(5) 0.8532(8) 0.0291(14) Uani d 1.0 . .
H H5' 0.600468 0.535922 0.926426 0.035 Uiso calc 1.0 . .
C C6' 0.6879(2) 0.5988(5) 0.6958(8) 0.0299(14) Uani d 1.0 . .
C C7' 0.7369(2) 0.6062(5) 0.5964(11) 0.0348(14) Uani d 1.0 . .
H H7' 0.752997 0.551791 0.546345 0.042 Uiso calc 1.0 . .
C C8' 0.7620(3) 0.6925(5) 0.5709(9) 0.0379(18) Uani d 1.0 . .
H H8' 0.795343 0.697049 0.505082 0.045 Uiso calc 1.0 . .
C C9' 0.7382(3) 0.7706(5) 0.6419(8) 0.0351(16) Uani d 1.0 . .
C C10' 0.6895(3) 0.7662(5) 0.7365(9) 0.0371(16) Uani d 1.0 . .
H H10' 0.673468 0.821246 0.784335 0.044 Uiso calc 1.0 . .
C C11' 0.6646(3) 0.6810(5) 0.7603(9) 0.0352(16) Uani d 1.0 . .
H H11' 0.630518 0.678081 0.822461 0.042 Uiso calc 1.0 . .
C C12' 0.6427(2) 0.2504(5) 0.6802(8) 0.0311(14) Uani d 1.0 . .
C C13' 0.6021(3) 0.1888(5) 0.7454(10) 0.0403(17) Uani d 1.0 . .
H H13' 0.572269 0.212889 0.813014 0.048 Uiso calc 1.0 . .
C C14' 0.6050(3) 0.0925(6) 0.7123(13) 0.052(2) Uani d 1.0 . .
H H14' 0.577072 0.052326 0.757026 0.062 Uiso calc 1.0 . .
C C15' 0.6481(3) 0.0558(5) 0.6151(13) 0.0493(18) Uani d 1.0 . .
H H15' 0.650562 -0.009517 0.595725 0.059 Uiso calc 1.0 . .
C C16' 0.6878(4) 0.1156(6) 0.5457(10) 0.048(2) Uani d 1.0 . .
H H16' 0.717118 0.091094 0.476041 0.057 Uiso calc 1.0 . .
C C17' 0.6849(3) 0.2106(5) 0.5778(9) 0.0360(17) Uani d 1.0 . .
H H17' 0.712463 0.250117 0.528919 0.043 Uiso calc 1.0 . .

loop_
_atom_site_aniso_label
_atom_site_aniso_U_11
_atom_site_aniso_U_22
_atom_site_aniso_U_33
_atom_site_aniso_U_12
_atom_site_aniso_U_13
_atom_site_aniso_U_23
Br1 0.0512(5) 0.0259(4) 0.0565(6) -0.0057(4) 0.0129(4) 0.0011(4)
Br1A 0.042(3) 0.042(3) 0.058(4) -0.0072(19) -0.005(2) -0.006(2)
Br1' 0.0317(3) 0.0501(4) 0.0422(4) -0.0068(3) 0.0022(4) 0.0074(4)
Fe1 0.0192(4) 0.0440(5) 0.0170(3) 0.0062(3) 0.0000(4) 0.0042(5)
C1 0.020(3) 0.051(4) 0.020(3) 0.009(3) -0.002(2) 0.005(3)
C2 0.021(3) 0.046(4) 0.017(3) 0.008(3) 0.000(2) 0.003(3)
C3 0.023(3) 0.049(4) 0.020(3) 0.006(3) -0.002(2) 0.007(3)
C4 0.019(3) 0.045(4) 0.023(3) 0.001(3) 0.002(2) 0.006(3)
C5 0.019(3) 0.061(5) 0.021(3) 0.014(3) 0.000(2) 0.006(3)
C6 0.022(3) 0.045(4) 0.018(3) 0.011(3) -0.005(2) 0.002(3)
C7 0.026(3) 0.047(4) 0.027(3) 0.003(3) 0.004(3) 0.005(3)
C8 0.026(3) 0.055(4) 0.035(4) 0.006(3) 0.001(3) 0.006(3)
C9 0.039(4) 0.046(4) 0.036(4) 0.000(3) -0.002(3) 0.009(3)
C10 0.035(4) 0.044(4) 0.040(4) 0.009(3) -0.003(3) 0.002(3)
C11 0.033(4) 0.044(4) 0.029(3) 0.002(3) 0.003(3) 0.003(3)
C12 0.030(4) 0.047(4) 0.022(3) 0.004(3) -0.005(3) 0.005(3)
C13 0.027(3) 0.060(5) 0.038(4) 0.000(3) -0.002(3) 0.006(4)
C14 0.038(4) 0.057(5) 0.068(6) -0.011(4) -0.002(4) -0.006(5)
C15 0.048(5) 0.055(5) 0.052(5) -0.010(4) -0.005(4) -0.010(4)
C16 0.048(4) 0.045(4) 0.034(4) 0.006(4) 0.002(3) -0.007(3)
C17 0.027(3) 0.054(5) 0.029(4) 0.004(3) 0.003(3) 0.007(3)
C1' 0.021(3) 0.046(4) 0.022(3) 0.002(3) -0.005(2) 0.002(3)
C2' 0.018(3) 0.050(4) 0.017(3) 0.008(3) -0.001(2) -0.001(3)
C3' 0.022(3) 0.044(4) 0.017(3) 0.004(3) -0.002(2) 0.004(3)
C4' 0.025(3) 0.043(4) 0.017(3) 0.004(3) -0.002(2) 0.007(3)
C5' 0.025(3) 0.044(4) 0.018(3) 0.003(3) 0.000(2) 0.001(3)
C6' 0.021(3) 0.051(4) 0.018(3) 0.005(3) -0.003(2) 0.004(3)
C7' 0.028(3) 0.045(4) 0.031(3) 0.006(3) 0.002(3) 0.002(4)
C8' 0.023(3) 0.058(5) 0.032(5) 0.004(3) 0.001(3) 0.011(3)
C9' 0.029(3) 0.050(4) 0.026(4) -0.003(3) -0.002(3) 0.004(3)
C10' 0.031(4) 0.047(4) 0.034(4) 0.003(3) 0.006(3) -0.005(3)
C11' 0.027(3) 0.046(4) 0.033(4) -0.002(3) 0.011(3) -0.001(3)
C12' 0.026(3) 0.048(4) 0.020(3) 0.008(3) -0.004(3) 0.005(3)
C13' 0.040(4) 0.047(4) 0.034(4) 0.005(3) 0.007(3) -0.001(3)
C14' 0.051(5) 0.044(5) 0.061(6) 0.002(4) 0.012(4) 0.000(4)
C15' 0.058(4) 0.046(4) 0.044(4) 0.006(4) 0.001(5) 0.003(4)
C16' 0.055(5) 0.051(5) 0.037(4) 0.018(4) -0.001(4) -0.007(4)
C17' 0.028(3) 0.054(4) 0.025(4) 0.004(3) -0.001(3) 0.007(3)

loop_
_atom_type_symbol
_atom_type_description
_atom_type_scat_dispersion_real
_atom_type_scat_dispersion_imag
_atom_type_scat_source
C C 0.0033 0.0016 'International Tables Vol C Tables 4.2.6.8 and 6.1.1.4'
H H 0.0000 0.0000 'International Tables Vol C Tables 4.2.6.8 and 6.1.1.4'
Br Br -0.2901 2.4595 'International Tables Vol C Tables 4.2.6.8 and 6.1.1.4'
Fe Fe 0.3463 0.8444 'International Tables Vol C Tables 4.2.6.8 and 6.1.1.4'

loop_
_geom_angle_atom_site_label_1
_geom_angle_atom_site_label_2
_geom_angle_atom_site_label_3
_geom_angle
C2 Fe1 C4' 158.6(3)
C2 Fe1 C5 68.5(3)
C4' Fe1 C5 121.9(3)
C2 Fe1 C5' 160.4(3)
C4' Fe1 C5' 40.2(3)
C5 Fe1 C5' 106.5(3)
C2 Fe1 C2' 109.0(2)
C4' Fe1 C2' 68.3(2)
C5 Fe1 C2' 158.6(3)
C5' Fe1 C2' 68.3(2)
C2 Fe1 C4 68.7(3)
C4' Fe1 C4 106.5(3)
C5 Fe1 C4 40.0(3)
C5' Fe1 C4 120.5(3)
C2' Fe1 C4 160.7(3)
C2 Fe1 C3' 123.1(3)
C4' Fe1 C3' 40.8(2)
C5 Fe1 C3' 158.4(3)
C5' Fe1 C3' 68.5(3)
C2' Fe1 C3' 41.0(3)
C4 Fe1 C3' 123.0(3)
C2 Fe1 C1 40.9(3)
C4' Fe1 C1 158.6(3)
C5 Fe1 C1 41.1(2)
C5' Fe1 C1 122.9(3)
C2' Fe1 C1 123.0(3)
C4 Fe1 C1 68.6(3)
C3' Fe1 C1 159.2(2)
C2 Fe1 C1' 124.2(3)
C4' Fe1 C1' 68.4(3)
C5 Fe1 C1' 122.2(3)
C5' Fe1 C1' 41.1(2)
C2' Fe1 C1' 40.4(3)
C4 Fe1 C1' 156.9(3)
C3' Fe1 C1' 68.8(3)
C1 Fe1 C1' 107.5(3)
C2 Fe1 C3 41.2(3)
C4' Fe1 C3 121.6(3)
C5 Fe1 C3 68.3(3)
C5' Fe1 C3 156.4(3)
C2' Fe1 C3 124.8(3)
C4 Fe1 C3 40.8(3)
C3' Fe1 C3 107.4(3)
C1 Fe1 C3 69.2(3)
C1' Fe1 C3 161.2(3)
C2 C1 C5 105.8(6)
C2 C1 C6 127.6(6)
C5 C1 C6 126.6(6)
C2 C1 Fe1 68.0(4)
C5 C1 Fe1 68.5(4)
C6 C1 Fe1 129.7(4)
C1 C2 C3 109.6(6)
C1 C2 Fe1 71.0(4)
C3 C2 Fe1 70.9(3)
C1 C2 H2 125.2
C3 C2 H2 125.2
Fe1 C2 H2 124.4
C4 C3 C2 106.1(6)
C4 C3 C12 126.2(6)
C2 C3 C12 127.6(6)
C4 C3 Fe1 68.9(4)
C2 C3 Fe1 67.8(4)
C12 C3 Fe1 131.0(5)
C5 C4 C3 108.9(6)
C5 C4 Fe1 69.7(4)
C3 C4 Fe1 70.3(4)
C5 C4 H4 125.5
C3 C4 H4 125.5
Fe1 C4 H4 126.1
C4 C5 C1 109.6(6)
C4 C5 Fe1 70.4(4)
C1 C5 Fe1 70.4(3)
C4 C5 H5 125.2
C1 C5 H5 125.2
Fe1 C5 H5 125.7
C7 C6 C11 117.2(6)
C7 C6 C1 121.7(6)
C11 C6 C1 121.0(6)
C8 C7 C6 122.1(7)
C8 C7 H7 118.9
C6 C7 H7 118.9
C7 C8 C9 118.9(7)
C7 C8 H8 120.6
C9 C8 H8 120.6
C8 C9 C10 121.2(7)
C8 C9 Br1 118.7(6)
C10 C9 Br1 120.1(6)
C8 C9 H9 119.4
C10 C9 H9 119.4
C11 C10 C9 119.1(7)
C11 C10 H10 120.5
C9 C10 H10 120.5
C10 C11 C6 121.4(6)
C10 C11 H11 119.3
C6 C11 H11 119.3
C17 C12 C13 116.4(7)
C17 C12 C3 122.7(6)
C13 C12 C3 120.9(6)
C14 C13 C12 122.0(7)
C14 C13 H13 119.0
C12 C13 H13 119.0
C13 C14 C15 120.0(8)
C13 C14 H14 120.0
C15 C14 H14 120.0
C16 C15 C14 119.7(8)
C16 C15 Br1A 116.9(7)
C14 C15 Br1A 120.8(7)
C16 C15 H15 120.2
C14 C15 H15 120.2
C17 C16 C15 120.2(7)
C17 C16 H16 119.9
C15 C16 H16 119.9
C16 C17 C12 121.7(7)
C16 C17 H17 119.2
C12 C17 H17 119.2
C2' C1' C5' 106.8(6)
C2' C1' C6' 127.5(6)
C5' C1' C6' 125.8(6)
C2' C1' Fe1 69.0(3)
C5' C1' Fe1 68.6(4)
C6' C1' Fe1 127.6(4)
C1' C2' C3' 109.4(5)
C1' C2' Fe1 70.6(3)
C3' C2' Fe1 70.2(3)
C1' C2' H2' 125.3
C3' C2' H2' 125.3
Fe1 C2' H2' 125.5
C4' C3' C2' 105.8(6)
C4' C3' C12' 127.7(6)
C2' C3' C12' 126.4(6)
C4' C3' Fe1 68.3(3)
C2' C3' Fe1 68.8(3)
C12' C3' Fe1 128.2(4)
C5' C4' C3' 109.8(6)
C5' C4' Fe1 70.4(4)
C3' C4' Fe1 70.9(3)
C5' C4' H4' 125.1
C3' C4' H4' 125.1
Fe1 C4' H4' 125.2
C4' C5' C1' 108.2(6)
C4' C5' Fe1 69.4(4)
C1' C5' Fe1 70.3(4)
C4' C5' H5' 125.9
C1' C5' H5' 125.9
Fe1 C5' H5' 126.0
C11' C6' C7' 117.6(6)
C11' C6' C1' 121.0(6)
C7' C6' C1' 121.4(6)
C8' C7' C6' 120.7(6)
C8' C7' H7' 119.7
C6' C7' H7' 119.7
C9' C8' C7' 119.1(6)
C9' C8' H8' 120.4
C7' C8' H8' 120.4
C8' C9' C10' 121.7(6)
C8' C9' Br1' 119.7(5)
C10' C9' Br1' 118.6(5)
C11' C10' C9' 119.0(7)
C11' C10' H10' 120.5
C9' C10' H10' 120.5
C10' C11' C6' 121.7(6)
C10' C11' H11' 119.1
C6' C11' H11' 119.1
C17' C12' C13' 116.5(7)
C17' C12' C3' 122.7(6)
C13' C12' C3' 120.8(6)
C14' C13' C12' 121.3(7)
C14' C13' H13' 119.3
C12' C13' H13' 119.3
C15' C14' C13' 120.3(8)
C15' C14' H14' 119.8
C13' C14' H14' 119.8
C14' C15' C16' 119.4(8)
C14' C15' H15' 120.3
C16' C15' H15' 120.3
C17' C16' C15' 120.3(7)
C17' C16' H16' 119.8
C15' C16' H16' 119.8
C16' C17' C12' 122.2(7)
C16' C17' H17' 118.9
C12' C17' H17' 118.9

loop_
_geom_bond_atom_site_label_1
_geom_bond_atom_site_label_2
_geom_bond_distance
Br1 C9 1.868(8)
Br1A C15 1.561(9)
Br1' C9' 1.906(7)
Fe1 C2 2.023(6)
Fe1 C4' 2.029(6)
Fe1 C5 2.039(6)
Fe1 C5' 2.042(6)
Fe1 C2' 2.044(5)
Fe1 C4 2.048(6)
Fe1 C3' 2.063(6)
Fe1 C1 2.063(6)
Fe1 C1' 2.064(6)
Fe1 C3 2.066(7)
C1 C2 1.429(10)
C1 C5 1.440(9)
C1 C6 1.452(10)
C2 C3 1.441(9)
C2 H2 0.95
C3 C4 1.434(9)
C3 C12 1.457(10)
C4 C5 1.397(10)
C4 H4 0.95
C5 H5 0.95
C6 C7 1.396(9)
C6 C11 1.405(9)
C7 C8 1.367(10)
C7 H7 0.95
C8 C9 1.379(10)
C8 H8 0.95
C9 C10 1.388(10)
C9 H9 0.95
C10 C11 1.370(10)
C10 H10 0.95
C11 H11 0.95
C12 C17 1.406(9)
C12 C13 1.414(10)
C13 C14 1.360(12)
C13 H13 0.95
C14 C15 1.391(12)
C14 H14 0.95
C15 C16 1.385(11)
C15 H15 0.95
C16 C17 1.367(11)
C16 H16 0.95
C17 H17 0.95
C1' C2' 1.417(9)
C1' C5' 1.441(9)
C1' C6' 1.463(9)
C2' C3' 1.439(9)
C2' H2' 0.95
C3' C4' 1.427(9)
C3' C12' 1.459(9)
C4' C5' 1.398(9)
C4' H4' 0.95
C5' H5' 0.95
C6' C11' 1.394(9)
C6' C7' 1.409(9)
C7' C8' 1.391(10)
C7' H7' 0.95
C8' C9' 1.369(10)
C8' H8' 0.95
C9' C10' 1.380(9)
C10' C11' 1.375(10)
C10' H10' 0.95
C11' H11' 0.95
C12' C17' 1.404(9)
C12' C13' 1.411(10)
C13' C14' 1.404(11)
C13' H13' 0.95
C14' C15' 1.379(11)
C14' H14' 0.95
C15' C16' 1.393(12)
C15' H15' 0.95
C16' C17' 1.384(11)
C16' H16' 0.95
C17' H17' 0.95

_cod_database_fobs_code 1550945
